data_8104079
loop_
_publ_author_name
'Oldag, T.'
'Keller, H.L.'

_publ_section_title
;
 Solvothermal Synthesis and Crystal Structure of beta- and gamma- Cu Pb3
 Br7
;
_journal_name_full 'Zeitschrift fuer Kristallographie (149,1979-)'
_journal_page_first 152
_journal_page_last 157
_journal_volume 220
_journal_year 2005
_chemical_formula_sum 'Br7 Cu Pb3'
_chemical_name_systematic 'Cu Pb3 Br7'
_space_group_IT_number 1
_symmetry_space_group_name_Hall 'P 1'
_symmetry_space_group_name_H-M 'P 1'
_cell_angle_alpha 90.037
_cell_angle_beta 90.284
_cell_angle_gamma 89.999
_cell_formula_units_Z 8
_cell_length_a 7.8414
_cell_length_b 23.671
_cell_length_c 13.7702
_cell_volume 2555.907
_citation_journal_id_ASTM ZEKRDZ
_cod_data_source_file Oldag_ZEKRDZ_2005_1629.cif
_cod_data_source_block Br7Cu1Pb3
_cod_original_formula_sum 'Br7 Cu1 Pb3'
_cod_database_code 8104079

loop_
_symmetry_equiv_pos_as_xyz
x,y,z

loop_
_atom_site_label
_atom_site_type_symbol
_atom_site_fract_x
_atom_site_fract_y
_atom_site_fract_z
_atom_site_occupancy
_atom_site_U_iso_or_equiv
Br34 Br-1 0.3321 0.08636 0.6831 1 0.0
Br44 Br-1 0.2818 0.77154 0.7183 1 0.0
Br35 Br-1 -0.4178 0.37623 0.1578 1 0.0
Br18 Br-1 -0.2315 0.5051 0.7887 1 0.0
Br39 Br-1 0.4387 0.58472 -0.0665 1 0.0
Br30 Br-1 -0.3228 0.87636 0.038 1 0.0
Pb20 Pb+2 -0.3701 0.50049 0.05973 1 0.0
Br2 Br-1 -0.1848 0.08768 0.7641 1 0.0
Br10 Br-1 0.4273 0.42968 -0.0748 1 0.0
Pb8 Pb+2 -0.4728 0.86516 0.83957 1 0.0
Pb13 Pb+2 -0.3667 0.00408 0.60509 1 0.0
Br17 Br-1 0.1861 0.136 0.9167 1 0.0
Cu5 Cu+1 -0.299 0.2891 0.0767 0.773 0.0
Pb21 Pb+2 0.5218 0.16203 0.32138 1 0.0
Br48 Br-1 -0.2149 0.77623 0.2509 1 0.0
Br9 Br-1 -0.072 0.58666 0.512 1 0.0
Cu2 Cu+1 -0.3146 0.7295 0.603 1.05 0.0
Pb14 Pb+2 0.6307 0.00023 0.13591 1 0.0
Br19 Br-1 0.3139 0.92922 0.1898 1 0.0
Pb4 Pb+2 -0.2666 0.36492 0.35602 1 0.0
Br5 Br-1 0.4327 0.43394 0.4264 1 0.0
Cu3 Cu+1 -0.4835 0.5546 0.2682 0.87 0.0
Br21 Br-1 0.4449 0.58763 0.4316 1 0.0
Pb18 Pb+2 0.0164 0.15374 0.10595 1 0.0
Cu1 Cu+1 -0.4301 0.2288 0.5929 0.938 0.0
Br56 Br-1 -0.2209 0.4968 0.277 1 0.0
Br27 Br-1 0.4748 0.74655 0.4698 1 0.0
Br32 Br-1 0.2929 0.51331 0.1643 1 0.0
Cu6 Cu+1 -0.2559 0.0547 0.9285 0.917 0.0
Br12 Br-1 -0.3292 0.13896 0.5195 1 0.0
Br29 Br-1 0.7799 0.77641 0.7579 1 0.0
Br55 Br-1 -0.7282 0.5161 0.6501 1 0.0
Br31 Br-1 -0.2154 0.24703 0.7252 1 0.0
Pb9 Pb+2 -0.2589 0.67158 0.3678 1 0.0
Cu7 Cu+1 0.0767 0.2761 0.3119 0.71 0.0
Br50 Br-1 0.2978 0.77146 0.211 1 0.0
Pb7 Pb+2 0.2303 0.65705 0.59557 1 0.0
Pb1 Pb+2 0.1189 0.51717 0.36822 1 0.0
Br43 Br-1 -0.7057 0.24204 0.6836 1 0.0
Pb16 Pb+2 0.1334 0.00867 0.34686 1 0.0
Br4 Br-1 -0.1724 0.93421 0.7691 1 0.0
Pb12 Pb+2 0.5099 0.85809 0.35496 1 0.0
Cu13 Cu+1 0.196 0.7275 0.369 0.15 0.0
Br33 Br-1 -0.0146 0.0166 0.5456 1 0.0
Br8 Br-1 -0.0546 0.42916 0.0058 1 0.0
Pb6 Pb+2 0.2335 0.35275 0.56912 1 0.0
Br28 Br-1 -0.0366 0.27122 -0.0162 1 0.0
Br15 Br-1 0.3206 0.08216 0.1831 1 0.0
Br20 Br-1 0.0737 0.6354 0.2791 1 0.0
Pb19 Pb+2 0.2439 0.65379 0.0895 1 0.0
Pb10 Pb+2 0.0301 0.15711 0.60019 1 0.0
Pb3 Pb+2 0.1408 0.01742 0.82762 1 0.0
Br6 Br-1 0.1702 0.88055 0.431 1 0.0
Br42 Br-1 0.0741 0.63578 0.78 1 0.0
Br13 Br-1 -0.3364 0.13765 0.0222 1 0.0
Cu8 Cu+1 0.1828 0.7767 0.884 0.72 0.0
Br41 Br-1 -0.5198 0.27665 0.4382 1 0.0
Cu12 Cu+1 -0.333 0.242 0.568 0.15 0.0
Br45 Br-1 -0.0204 0.27206 0.4774 1 0.0
Br54 Br-1 -0.5239 0.74146 0.9648 1 0.0
Pb22 Pb+2 -0.2509 0.3582 0.84019 1 0.0
Br22 Br-1 0.3217 0.93125 0.6892 1 0.0
Br52 Br-1 -0.0306 0.01263 0.0316 1 0.0
Br26 Br-1 -0.4254 0.38261 0.6594 1 0.0
Br23 Br-1 0.0854 0.37704 0.2653 1 0.0
Pb5 Pb+2 -0.4817 0.17177 0.82767 1 0.0
Br3 Br-1 0.8316 0.92972 0.2701 1 0.0
Br47 Br-1 0.9811 0.73804 0.0011 1 0.0
Cu14 Cu+1 0.018 0.462 0.167 0.1 0.0
Pb15 Pb+2 0.2262 0.34924 0.06868 1 0.0
Br37 Br-1 0.2789 0.23821 0.1947 1 0.0
Pb24 Pb+2 0.1263 0.50855 -0.15114 1 0.0
Br40 Br-1 0.1856 0.13566 0.4152 1 0.0
Br25 Br-1 0.1729 0.87647 0.9298 1 0.0
Br51 Br-1 -0.5071 0.0047 0.407 1 0.0
Cu9 Cu+1 0.186 0.2842 0.3379 0.32 0.0
Cu4 Cu+1 0.5595 0.7891 0.1186 0.801 0.0
Cu10 Cu+1 0.072 0.7858 0.8526 0.29 0.0
Br14 Br-1 -0.0334 0.7417 0.5124 1 0.0
Br38 Br-1 -0.4038 0.63813 0.174 1 0.0
Br1 Br-1 -0.0601 0.43164 0.507 1 0.0
Br49 Br-1 -0.5246 0.277 0.9438 1 0.0
Br16 Br-1 -0.3145 0.8822 0.5371 1 0.0
Pb2 Pb+2 -0.3732 0.50414 0.59022 1 0.0
Pb17 Pb+2 0.0339 0.84893 0.1271 1 0.0
Br24 Br-1 0.5898 0.63872 0.6751 1 0.0
Br46 Br-1 -0.2137 0.24144 0.2309 1 0.0
Pb11 Pb+2 0.0263 0.85284 0.62663 1 0.0
Br7 Br-1 0.8219 0.08492 0.2623 1 0.0
Pb23 Pb+2 -0.2611 0.66193 -0.1257 1 0.0
Br36 Br-1 0.4819 0.9972 0.918 1 0.0
Br53 Br-1 -0.0607 0.58196 0.0119 1 0.0
Br11 Br-1 0.0898 0.38071 0.7632 1 0.0
Cu11 Cu+1 0.063 0.2279 -0.172 0.2 0.0
